data_4506315
loop_
_publ_author_name
'Xu, Guohai'
'He, Xiyun'
'Lv, Jianyi'
'Zhou, Zhonggao'
'Du, Ziyi'
'Xie, Yongrong'

_publ_section_title
;
 Solvent-Dependent Assemblies of Trinuclear Copper Cluster into Variable
 Frameworks Based on Mixed Ligands of Polyalcohol Amines and Organic
 Carboxylates
;
_journal_issue 7
_journal_name_full 'Crystal Growth &amp; Design'
_journal_page_first 3619
_journal_paper_doi 10.1021/cg300434k
_journal_volume 12
_journal_year 2012
_chemical_formula_moiety 'C20 H24 Cu1.50 N O9'
_chemical_formula_sum 'C20 H24 Cu1.5 N O9'
_chemical_formula_weight 517.71
_chemical_melting_point ?
_chemical_name_systematic
;
 ?
;
_space_group_IT_number 14
_symmetry_cell_setting monoclinic
_symmetry_space_group_name_Hall '-P 2ybc'
_symmetry_space_group_name_H-M 'P 1 21/c 1'
_atom_sites_solution_hydrogens geom
_atom_sites_solution_primary direct
_atom_sites_solution_secondary difmap
_audit_creation_method SHELXL-97
_cell_angle_alpha 90.000(5)
_cell_angle_beta 106.192(5)
_cell_angle_gamma 90.000(5)
_cell_formula_units_Z 4
_cell_length_a 12.317(5)
_cell_length_b 8.541(5)
_cell_length_c 20.421(5)
_cell_measurement_temperature 293(2)
_cell_measurement_theta_max 28.1
_cell_measurement_theta_min 2.1
_cell_volume 2063.1(16)
_computing_cell_refinement 'SAINT (Bruker, 1999)'
_computing_data_collection 'SMART (Bruker, 1997)'
_computing_data_reduction 'SAINT (Bruker, 1999)'
_computing_molecular_graphics 'SHELXTL-PLUS (Sheldrick, 1990)'
_computing_publication_material SHELXL-97
_computing_structure_refinement 'SHELXL-97 (Sheldrick, 1997)'
_computing_structure_solution 'SHELXS-97(Sheldrick, 1997)'
_diffrn_ambient_temperature 293(2)
_diffrn_measured_fraction_theta_full 0.988
_diffrn_measured_fraction_theta_max 0.978
_diffrn_measurement_device_type 'Bruker SMART APEX CCD'
_diffrn_measurement_method '\w scan'
_diffrn_radiation_monochromator graphite
_diffrn_radiation_source 'fine-focus sealed tube'
_diffrn_radiation_type MoK\a
_diffrn_radiation_wavelength 0.71069
_diffrn_reflns_av_R_equivalents 0.0588
_diffrn_reflns_av_sigmaI/netI 0.0691
_diffrn_reflns_limit_h_max 16
_diffrn_reflns_limit_h_min -16
_diffrn_reflns_limit_k_max 11
_diffrn_reflns_limit_k_min -10
_diffrn_reflns_limit_l_max 27
_diffrn_reflns_limit_l_min -25
_diffrn_reflns_number 15101
_diffrn_reflns_theta_full 25.00
_diffrn_reflns_theta_max 28.13
_diffrn_reflns_theta_min 2.08
_exptl_absorpt_coefficient_mu 1.615
_exptl_absorpt_correction_T_max 0.335
_exptl_absorpt_correction_T_min 0.293
_exptl_absorpt_correction_type multi-scan
_exptl_absorpt_process_details 'SADABS (Sheldrick, 1996)'
_exptl_crystal_colour blue
_exptl_crystal_density_diffrn 1.667
_exptl_crystal_density_method 'not measured'
_exptl_crystal_description block
_exptl_crystal_F_000 1066
_exptl_crystal_size_max 0.24
_exptl_crystal_size_mid 0.20
_exptl_crystal_size_min 0.18
_refine_diff_density_max 1.555
_refine_diff_density_min -0.778
_refine_diff_density_rms 0.106
_refine_ls_extinction_method none
_refine_ls_goodness_of_fit_ref 1.065
_refine_ls_hydrogen_treatment mixed
_refine_ls_matrix_type full
_refine_ls_number_parameters 298
_refine_ls_number_reflns 4928
_refine_ls_number_restraints 7
_refine_ls_restrained_S_all 1.065
_refine_ls_R_factor_all 0.1027
_refine_ls_R_factor_gt 0.0599
_refine_ls_shift/su_max 0.000
_refine_ls_shift/su_mean 0.000
_refine_ls_structure_factor_coef Fsqd
_refine_ls_weighting_details 'calc w=1/[\s^2^(Fo^2^)+(0.0852P)^2^+0.9574P] where P=(Fo^2^+2Fc^2^)/3'
_refine_ls_weighting_scheme calc
_refine_ls_wR_factor_gt 0.1571
_refine_ls_wR_factor_ref 0.1823
_reflns_number_gt 3020
_reflns_number_total 4928
_reflns_threshold_expression >2sigma(I)
_cod_data_source_file cg300434k_si_002.cif
_cod_data_source_block compound5
_cod_depositor_comments
;
The following automatic conversions were performed:

'_chemical_melting_point' value 'not measured' was changed to '?' -
the value is undefined or not given.

'_symmetry_cell_setting' value
'Monoclinic' changed to 'monoclinic' according to
/home/saulius/struct/CIF-dictionaries/cif_core.dic dictionary named
'cif_core.dic' version 2.4.1 from 2010-06-29.

Automatic conversion script
Id: cif_fix_values 1891 2012-01-12 08:04:46Z andrius 
;
_cod_original_sg_symbol_H-M P2(1)/c
_cod_original_formula_sum 'C20 H24 Cu1.50 N O9'
_cod_database_code 4506315

loop_
_symmetry_equiv_pos_as_xyz
'x, y, z'
'-x, y+1/2, -z+1/2'
'-x, -y, -z'
'x, -y-1/2, z-1/2'

loop_
_atom_site_label
_atom_site_type_symbol
_atom_site_fract_x
_atom_site_fract_y
_atom_site_fract_z
_atom_site_U_iso_or_equiv
_atom_site_adp_type
_atom_site_occupancy
_atom_site_symmetry_multiplicity
_atom_site_calc_flag
_atom_site_refinement_flags
C1 C -0.1892(4) 0.2788(5) -0.0533(2) 0.0349(11) Uani 1 1 d .
C2 C -0.2556(4) 0.1429(5) -0.0389(2) 0.0311(10) Uani 1 1 d .
C3 C -0.2333(4) 0.0833(6) 0.0272(2) 0.0368(11) Uani 1 1 d .
H3 H -0.1753 0.1259 0.0620 0.044 Uiso 1 1 calc R
C4 C -0.2975(4) -0.0392(6) 0.0410(3) 0.0404(12) Uani 1 1 d .
H4 H -0.2832 -0.0782 0.0851 0.048 Uiso 1 1 calc R
C5 C -0.3826(4) -0.1029(6) -0.0110(3) 0.0349(11) Uani 1 1 d .
C6 C -0.4069(4) -0.0446(5) -0.0769(2) 0.0345(11) Uani 1 1 d .
H6 H -0.4650 -0.0874 -0.1116 0.041 Uiso 1 1 calc R
C7 C -0.3435(4) 0.0772(6) -0.0899(2) 0.0336(11) Uani 1 1 d .
H7 H -0.3595 0.1171 -0.1340 0.040 Uiso 1 1 calc R
C8 C -0.4098(4) -0.3396(5) 0.0464(2) 0.0347(11) Uani 1 1 d .
C9 C -0.4790(4) -0.3955(6) 0.0828(3) 0.0384(11) Uani 1 1 d .
H9 H -0.5488 -0.3488 0.0789 0.046 Uiso 1 1 calc R
C10 C -0.4445(4) -0.5223(6) 0.1257(3) 0.0374(11) Uani 1 1 d .
H10 H -0.4922 -0.5610 0.1501 0.045 Uiso 1 1 calc R
C11 C -0.3398(4) -0.5935(6) 0.1331(2) 0.0348(11) Uani 1 1 d .
C12 C -0.2708(5) -0.5337(6) 0.0948(3) 0.0421(12) Uani 1 1 d .
H12 H -0.2006 -0.5791 0.0989 0.050 Uiso 1 1 calc R
C13 C -0.3053(4) -0.4086(6) 0.0512(3) 0.0431(13) Uani 1 1 d .
H13 H -0.2595 -0.3709 0.0254 0.052 Uiso 1 1 calc R
C14 C -0.3030(4) -0.7323(6) 0.1784(3) 0.0384(11) Uani 1 1 d .
C15 C 0.1123(4) 0.2154(6) 0.0723(2) 0.0383(12) Uani 1 1 d .
H15A H 0.1827 0.1787 0.0652 0.046 Uiso 1 1 calc R
H15B H 0.0502 0.1686 0.0378 0.046 Uiso 1 1 calc R
C16 C 0.1060(5) 0.1675(6) 0.1429(3) 0.0443(13) Uani 1 1 d .
H16A H 0.0287 0.1773 0.1453 0.053 Uiso 1 1 calc R
H16B H 0.1287 0.0590 0.1512 0.053 Uiso 1 1 calc R
C17 C 0.0473(5) 0.4192(7) 0.2404(3) 0.0583(16) Uani 1 1 d .
H17A H -0.0201 0.3810 0.2073 0.070 Uiso 1 1 calc R
H17B H 0.0277 0.4439 0.2821 0.070 Uiso 1 1 calc R
C18 C 0.1358(5) 0.2947(7) 0.2546(3) 0.0495(14) Uani 1 1 d .
H18A H 0.1971 0.3247 0.2939 0.059 Uiso 1 1 calc R
H18B H 0.1036 0.1978 0.2656 0.059 Uiso 1 1 calc R
C19 C 0.2995(5) 0.2121(6) 0.2178(3) 0.0470(13) Uani 1 1 d .
H19A H 0.3224 0.1781 0.1783 0.056 Uiso 1 1 calc R
H19B H 0.3047 0.1230 0.2479 0.056 Uiso 1 1 calc R
C20 C 0.3787(4) 0.3408(7) 0.2546(3) 0.0465(13) Uani 1 1 d .
H20A H 0.3707 0.3554 0.3002 0.056 Uiso 1 1 calc R
H20B H 0.4565 0.3128 0.2585 0.056 Uiso 1 1 calc R
N1 N 0.1812(3) 0.2683(5) 0.1956(2) 0.0357(9) Uani 1 1 d .
O1 O -0.1131(3) 0.3350(4) -0.00533(16) 0.0383(8) Uani 1 1 d .
O2 O -0.2187(4) 0.3275(4) -0.11410(18) 0.0593(11) Uani 1 1 d .
O1W O -0.0434(11) 0.6845(18) 0.0915(6) 0.424(14) Uani 1 1 d D
O3 O -0.4528(3) -0.2206(4) 0.00009(18) 0.0443(9) Uani 1 1 d .
O4 O -0.2066(3) -0.7846(5) 0.18611(19) 0.0525(10) Uani 1 1 d .
O5 O -0.3745(3) -0.7862(5) 0.20646(19) 0.0537(10) Uani 1 1 d .
O6 O 0.1063(3) 0.3798(4) 0.06685(16) 0.0425(9) Uani 1 1 d .
O7 O 0.0855(3) 0.5552(4) 0.21524(19) 0.0454(9) Uani 1 1 d D
O8 O 0.3495(3) 0.4812(4) 0.21611(18) 0.0395(8) Uani 1 1 d D
Cu1 Cu 0.0000 0.5000 0.0000 0.0334(2) Uani 1 2 d SD
Cu2 Cu 0.19415(5) 0.47327(7) 0.14983(3) 0.0382(2) Uani 1 1 d .
H01 H 0.131(4) 0.600(7) 0.2528(18) 0.057 Uiso 1 1 d D
H02 H 0.353(5) 0.562(5) 0.245(2) 0.057 Uiso 1 1 d D
H04 H -0.001(3) 0.676(4) 0.1380(6) 0.057 Uiso 1 1 d D
H03 H -0.079(4) 0.783(3) 0.0783(10) 0.057 Uiso 1 1 d D

loop_
_atom_site_aniso_label
_atom_site_aniso_U_11
_atom_site_aniso_U_22
_atom_site_aniso_U_33
_atom_site_aniso_U_23
_atom_site_aniso_U_13
_atom_site_aniso_U_12
C1 0.043(3) 0.024(2) 0.035(3) 0.0071(19) 0.006(2) 0.004(2)
C2 0.035(3) 0.024(2) 0.032(2) 0.0025(18) 0.0059(19) 0.0008(19)
C3 0.043(3) 0.030(3) 0.032(3) 0.001(2) 0.002(2) -0.005(2)
C4 0.050(3) 0.034(3) 0.035(3) 0.007(2) 0.007(2) -0.003(2)
C5 0.035(3) 0.025(3) 0.043(3) 0.006(2) 0.009(2) 0.004(2)
C6 0.033(3) 0.027(3) 0.038(3) 0.003(2) 0.002(2) -0.001(2)
C7 0.037(3) 0.032(3) 0.028(2) -0.0010(19) 0.0037(19) 0.006(2)
C8 0.038(3) 0.021(2) 0.040(3) 0.001(2) 0.004(2) -0.004(2)
C9 0.037(3) 0.030(3) 0.049(3) 0.002(2) 0.013(2) 0.004(2)
C10 0.040(3) 0.034(3) 0.042(3) -0.001(2) 0.016(2) -0.003(2)
C11 0.041(3) 0.030(3) 0.033(3) -0.003(2) 0.010(2) -0.004(2)
C12 0.043(3) 0.036(3) 0.048(3) 0.006(2) 0.014(2) 0.001(2)
C13 0.041(3) 0.040(3) 0.053(3) 0.014(2) 0.020(2) 0.000(2)
C14 0.042(3) 0.036(3) 0.035(3) -0.001(2) 0.007(2) -0.005(2)
C15 0.047(3) 0.023(3) 0.039(3) 0.001(2) 0.001(2) 0.003(2)
C16 0.053(3) 0.031(3) 0.046(3) 0.001(2) 0.009(2) -0.008(2)
C17 0.061(4) 0.056(4) 0.068(4) -0.012(3) 0.033(3) -0.012(3)
C18 0.064(4) 0.052(4) 0.040(3) 0.001(3) 0.026(3) -0.012(3)
C19 0.063(4) 0.037(3) 0.039(3) 0.005(2) 0.011(3) 0.012(3)
C20 0.040(3) 0.055(4) 0.039(3) 0.005(3) 0.002(2) 0.011(3)
N1 0.044(2) 0.031(2) 0.033(2) 0.0036(17) 0.0121(18) -0.0008(18)
O1 0.0376(18) 0.034(2) 0.0376(19) 0.0081(15) 0.0014(15) -0.0051(15)
O2 0.097(3) 0.040(2) 0.032(2) 0.0060(16) 0.004(2) -0.026(2)
O1W 0.290(16) 0.77(4) 0.214(12) 0.24(2) 0.069(12) 0.27(2)
O3 0.0362(19) 0.035(2) 0.057(2) 0.0158(17) 0.0051(16) -0.0022(16)
O4 0.045(2) 0.059(3) 0.053(2) 0.0174(19) 0.0118(18) 0.0146(19)
O5 0.046(2) 0.055(3) 0.058(2) 0.024(2) 0.0118(19) 0.0014(19)
O6 0.048(2) 0.028(2) 0.0378(19) 0.0014(14) -0.0118(15) -0.0025(15)
O7 0.049(2) 0.040(2) 0.048(2) -0.0121(17) 0.0145(18) -0.0065(17)
O8 0.0379(19) 0.043(2) 0.0362(19) -0.0049(15) 0.0074(15) -0.0036(16)
Cu1 0.0298(4) 0.0330(5) 0.0337(5) 0.0087(3) 0.0027(3) -0.0015(3)
Cu2 0.0527(4) 0.0290(4) 0.0287(3) 0.0029(2) 0.0047(3) -0.0073(3)

loop_
_atom_type_symbol
_atom_type_description
_atom_type_scat_dispersion_real
_atom_type_scat_dispersion_imag
_atom_type_scat_source
C C 0.0033 0.0016 'International Tables Vol C Tables 4.2.6.8 and 6.1.1.4'
H H 0.0000 0.0000 'International Tables Vol C Tables 4.2.6.8 and 6.1.1.4'
N N 0.0061 0.0033 'International Tables Vol C Tables 4.2.6.8 and 6.1.1.4'
O O 0.0106 0.0060 'International Tables Vol C Tables 4.2.6.8 and 6.1.1.4'
Cu Cu 0.3201 1.2651 'International Tables Vol C Tables 4.2.6.8 and 6.1.1.4'

loop_
_geom_angle_atom_site_label_1
_geom_angle_atom_site_label_2
_geom_angle_atom_site_label_3
_geom_angle
_geom_angle_site_symmetry_1
_geom_angle_site_symmetry_3
O1 C1 O2 126.4(5) . .
O1 C1 C2 118.5(4) . .
O2 C1 C2 115.1(4) . .
C7 C2 C3 118.6(4) . .
C7 C2 C1 121.3(4) . .
C3 C2 C1 120.1(4) . .
C4 C3 C2 120.1(4) . .
C4 C3 H3 119.9 . .
C2 C3 H3 119.9 . .
C5 C4 C3 119.7(5) . .
C5 C4 H4 120.1 . .
C3 C4 H4 120.1 . .
C4 C5 O3 122.4(4) . .
C4 C5 C6 121.1(5) . .
O3 C5 C6 116.3(4) . .
C7 C6 C5 118.7(4) . .
C7 C6 H6 120.7 . .
C5 C6 H6 120.7 . .
C6 C7 C2 121.7(4) . .
C6 C7 H7 119.1 . .
C2 C7 H7 119.1 . .
C9 C8 O3 116.7(4) . .
C9 C8 C13 121.2(5) . .
O3 C8 C13 121.8(4) . .
C8 C9 C10 119.4(5) . .
C8 C9 H9 120.3 . .
C10 C9 H9 120.3 . .
C9 C10 C11 121.4(5) . .
C9 C10 H10 119.3 . .
C11 C10 H10 119.3 . .
C10 C11 C12 117.8(5) . .
C10 C11 C14 121.6(4) . .
C12 C11 C14 120.5(5) . .
C13 C12 C11 121.1(5) . .
C13 C12 H12 119.4 . .
C11 C12 H12 119.4 . .
C12 C13 C8 119.0(5) . .
C12 C13 H13 120.5 . .
C8 C13 H13 120.5 . .
O4 C14 O5 125.2(5) . .
O4 C14 C11 118.7(5) . .
O5 C14 C11 116.1(5) . .
O6 C15 C16 109.1(4) . .
O6 C15 H15A 109.9 . .
C16 C15 H15A 109.9 . .
O6 C15 H15B 109.9 . .
C16 C15 H15B 109.9 . .
H15A C15 H15B 108.3 . .
N1 C16 C15 110.2(4) . .
N1 C16 H16A 109.6 . .
C15 C16 H16A 109.6 . .
N1 C16 H16B 109.6 . .
C15 C16 H16B 109.6 . .
H16A C16 H16B 108.1 . .
O7 C17 C18 111.1(5) . .
O7 C17 H17A 109.4 . .
C18 C17 H17A 109.4 . .
O7 C17 H17B 109.4 . .
C18 C17 H17B 109.4 . .
H17A C17 H17B 108.0 . .
N1 C18 C17 111.8(5) . .
N1 C18 H18A 109.2 . .
C17 C18 H18A 109.2 . .
N1 C18 H18B 109.2 . .
C17 C18 H18B 109.2 . .
H18A C18 H18B 107.9 . .
N1 C19 C20 110.9(4) . .
N1 C19 H19A 109.5 . .
C20 C19 H19A 109.5 . .
N1 C19 H19B 109.5 . .
C20 C19 H19B 109.5 . .
H19A C19 H19B 108.0 . .
O8 C20 C19 107.9(4) . .
O8 C20 H20A 110.1 . .
C19 C20 H20A 110.1 . .
O8 C20 H20B 110.1 . .
C19 C20 H20B 110.1 . .
H20A C20 H20B 108.4 . .
C18 N1 C19 111.4(4) . .
C18 N1 C16 112.3(4) . .
C19 N1 C16 113.3(4) . .
C18 N1 Cu2 110.0(3) . .
C19 N1 Cu2 103.0(3) . .
C16 N1 Cu2 106.3(3) . .
C1 O1 Cu1 133.3(3) . .
C1 O2 Cu2 129.5(3) . 3_565
H04 O1W H03 115.7(16) . .
C5 O3 C8 120.4(4) . .
C15 O6 Cu1 127.1(3) . .
C15 O6 Cu2 110.0(3) . .
Cu1 O6 Cu2 121.06(19) . .
C17 O7 Cu2 106.0(3) . .
C17 O7 H01 104(4) . .
Cu2 O7 H01 108(4) . .
C20 O8 Cu2 112.9(3) . .
C20 O8 H02 109(4) . .
Cu2 O8 H02 109(4) . .
O6 Cu1 O6 180.0 . 3_565
O6 Cu1 O1 89.31(14) . .
O6 Cu1 O1 90.69(14) 3_565 .
O6 Cu1 O1 90.69(14) . 3_565
O6 Cu1 O1 89.31(14) 3_565 3_565
O1 Cu1 O1 180.0 . 3_565
O2 Cu2 O6 98.29(15) 3_565 .
O2 Cu2 N1 174.29(16) 3_565 .
O6 Cu2 N1 87.15(16) . .
O2 Cu2 O8 90.27(16) 3_565 .
O6 Cu2 O8 143.78(15) . .
N1 Cu2 O8 84.29(15) . .
O2 Cu2 O7 97.69(17) 3_565 .
O6 Cu2 O7 111.88(15) . .
N1 Cu2 O7 81.77(15) . .
O8 Cu2 O7 101.62(14) . .

loop_
_geom_bond_atom_site_label_1
_geom_bond_atom_site_label_2
_geom_bond_distance
_geom_bond_site_symmetry_2
C1 O1 1.247(6) .
C1 O2 1.263(6) .
C1 C2 1.496(6) .
C2 C7 1.393(6) .
C2 C3 1.396(6) .
C3 C4 1.387(7) .
C3 H3 0.9300 .
C4 C5 1.378(7) .
C4 H4 0.9300 .
C5 O3 1.385(6) .
C5 C6 1.387(7) .
C6 C7 1.371(7) .
C6 H6 0.9300 .
C7 H7 0.9300 .
C8 C9 1.365(7) .
C8 O3 1.388(6) .
C8 C13 1.394(7) .
C9 C10 1.383(7) .
C9 H9 0.9300 .
C10 C11 1.395(7) .
C10 H10 0.9300 .
C11 C12 1.402(7) .
C11 C14 1.495(7) .
C12 C13 1.381(7) .
C12 H12 0.9300 .
C13 H13 0.9300 .
C14 O4 1.237(6) .
C14 O5 1.264(6) .
C15 O6 1.409(6) .
C15 C16 1.521(7) .
C15 H15A 0.9700 .
C15 H15B 0.9700 .
C16 N1 1.484(6) .
C16 H16A 0.9700 .
C16 H16B 0.9700 .
C17 O7 1.403(7) .
C17 C18 1.492(8) .
C17 H17A 0.9700 .
C17 H17B 0.9700 .
C18 N1 1.479(6) .
C18 H18A 0.9700 .
C18 H18B 0.9700 .
C19 N1 1.481(6) .
C19 C20 1.522(8) .
C19 H19A 0.9700 .
C19 H19B 0.9700 .
C20 O8 1.424(6) .
C20 H20A 0.9700 .
C20 H20B 0.9700 .
N1 Cu2 2.012(4) .
O1 Cu1 1.963(3) .
O2 Cu2 1.909(4) 3_565
O1W H04 0.949(10) .
O1W H03 0.951(10) .
O6 Cu1 1.906(3) .
O6 Cu2 1.912(3) .
O7 Cu2 2.249(4) .
O7 H01 0.901(10) .
O8 Cu2 2.013(4) .
O8 H02 0.904(10) .
Cu1 O6 1.906(3) 3_565
Cu1 O1 1.963(3) 3_565
Cu2 O2 1.909(4) 3_565

loop_
_geom_hbond_atom_site_label_D
_geom_hbond_atom_site_label_H
_geom_hbond_atom_site_label_A
_geom_hbond_distance_DH
_geom_hbond_distance_HA
_geom_hbond_distance_DA
_geom_hbond_angle_DHA
_geom_hbond_site_symmetry_A
O7 H01 O4 0.901(10) 1.655(16) 2.545(5) 169(6) 2_565
O8 H02 O5 0.904(10) 1.607(14) 2.504(5) 172(6) 2_565

loop_
_geom_torsion_atom_site_label_1
_geom_torsion_atom_site_label_2
_geom_torsion_atom_site_label_3
_geom_torsion_atom_site_label_4
_geom_torsion
_geom_torsion_site_symmetry_4
O1 C1 C2 C7 178.5(4) .
O2 C1 C2 C7 -0.1(7) .
O1 C1 C2 C3 1.1(7) .
O2 C1 C2 C3 -177.5(5) .
C7 C2 C3 C4 0.4(7) .
C1 C2 C3 C4 177.8(5) .
C2 C3 C4 C5 0.7(8) .
C3 C4 C5 O3 -177.0(5) .
C3 C4 C5 C6 -1.3(8) .
C4 C5 C6 C7 0.8(7) .
O3 C5 C6 C7 176.8(4) .
C5 C6 C7 C2 0.3(7) .
C3 C2 C7 C6 -0.8(7) .
C1 C2 C7 C6 -178.2(4) .
O3 C8 C9 C10 174.9(4) .
C13 C8 C9 C10 0.4(8) .
C8 C9 C10 C11 0.7(8) .
C9 C10 C11 C12 -0.9(7) .
C9 C10 C11 C14 -178.9(5) .
C10 C11 C12 C13 0.0(8) .
C14 C11 C12 C13 178.0(5) .
C11 C12 C13 C8 1.2(8) .
C9 C8 C13 C12 -1.4(8) .
O3 C8 C13 C12 -175.5(5) .
C10 C11 C14 O4 -175.8(5) .
C12 C11 C14 O4 6.3(7) .
C10 C11 C14 O5 3.8(7) .
C12 C11 C14 O5 -174.2(5) .
O6 C15 C16 N1 -45.2(6) .
O7 C17 C18 N1 -50.8(6) .
N1 C19 C20 O8 -45.2(6) .
C17 C18 N1 C19 151.3(5) .
C17 C18 N1 C16 -80.5(6) .
C17 C18 N1 Cu2 37.7(5) .
C20 C19 N1 C18 -69.3(5) .
C20 C19 N1 C16 163.0(4) .
C20 C19 N1 Cu2 48.6(5) .
C15 C16 N1 C18 147.2(4) .
C15 C16 N1 C19 -85.5(5) .
C15 C16 N1 Cu2 26.9(5) .
O2 C1 O1 Cu1 -6.0(8) .
C2 C1 O1 Cu1 175.6(3) .
O1 C1 O2 Cu2 -19.8(8) 3_565
C2 C1 O2 Cu2 158.7(4) 3_565
C4 C5 O3 C8 -38.5(7) .
C6 C5 O3 C8 145.5(5) .
C9 C8 O3 C5 144.7(5) .
C13 C8 O3 C5 -40.9(7) .
C16 C15 O6 Cu1 -123.8(4) .
C16 C15 O6 Cu2 40.7(5) .
C18 C17 O7 Cu2 35.6(5) .
C19 C20 O8 Cu2 18.0(5) .
C15 O6 Cu1 O6 -93(100) 3_565
Cu2 O6 Cu1 O6 104(100) 3_565
C15 O6 Cu1 O1 31.0(4) .
Cu2 O6 Cu1 O1 -131.9(2) .
C15 O6 Cu1 O1 -149.0(4) 3_565
Cu2 O6 Cu1 O1 48.1(2) 3_565
C1 O1 Cu1 O6 -142.7(5) .
C1 O1 Cu1 O6 37.3(5) 3_565
C1 O1 Cu1 O1 -68(100) 3_565
C15 O6 Cu2 O2 157.5(3) 3_565
Cu1 O6 Cu2 O2 -36.9(2) 3_565
C15 O6 Cu2 N1 -20.8(3) .
Cu1 O6 Cu2 N1 144.8(2) .
C15 O6 Cu2 O8 55.5(4) .
Cu1 O6 Cu2 O8 -138.9(2) .
C15 O6 Cu2 O7 -100.8(3) .
Cu1 O6 Cu2 O7 64.9(2) .
C18 N1 Cu2 O2 71.5(19) 3_565
C19 N1 Cu2 O2 -47.3(19) 3_565
C16 N1 Cu2 O2 -166.7(17) 3_565
C18 N1 Cu2 O6 -126.1(3) .
C19 N1 Cu2 O6 115.1(3) .
C16 N1 Cu2 O6 -4.3(3) .
C18 N1 Cu2 O8 89.1(3) .
C19 N1 Cu2 O8 -29.7(3) .
C16 N1 Cu2 O8 -149.1(3) .
C18 N1 Cu2 O7 -13.5(3) .
C19 N1 Cu2 O7 -132.4(3) .
C16 N1 Cu2 O7 108.3(3) .
C20 O8 Cu2 O2 -174.9(3) 3_565
C20 O8 Cu2 O6 -70.4(4) .
C20 O8 Cu2 N1 6.8(3) .
C20 O8 Cu2 O7 87.2(3) .
C17 O7 Cu2 O2 173.3(4) 3_565
C17 O7 Cu2 O6 71.2(4) .
C17 O7 Cu2 N1 -12.4(4) .
C17 O7 Cu2 O8 -94.8(4) .
